data_2208361
loop_
_publ_author_name
'Letitia M. Gruia'
'Fernande D. Rochon'
'Andr\'e L. Beauchamp'

_publ_section_title
;
 Tetra-\m-1,1'-dimethyl-2,2'-bi-1<i>H</i>-imidazole-bis[aquacopper(II)]
 tetranitrate hexahydrate
;
_journal_coeditor_code IS2005
_journal_issue 3
_journal_name_full 'Acta Crystallographica Section E'
_journal_page_first m617
_journal_page_last m619
_journal_paper_doi 10.1107/S1600536806006490
_journal_volume 62
_journal_year 2006
_chemical_formula_iupac '[Cu2 (C8 H10 N4)4 (H2 O)2] (N O3)4, 6H2 O'
_chemical_formula_moiety 'C32 H44 Cu2 N16 O2 4+, 4N O3 -, 6H2 O'
_chemical_formula_sum 'C32 H56 Cu2 N20 O20'
_chemical_formula_weight 1168.05
_chemical_name_systematic
;
Tetra-\m-1,1'-dimethyl-2,2'-bi-1H-imidazole-bis[aquacopper(II)]
tetranitrate hexahydrate
;
_space_group_IT_number 15
_symmetry_cell_setting monoclinic
_symmetry_space_group_name_Hall '-C 2yc'
_symmetry_space_group_name_H-M 'C 1 2/c 1'
_atom_sites_solution_hydrogens geom
_atom_sites_solution_primary direct
_atom_sites_solution_secondary difmap
_audit_creation_method SHELXL-97
_cell_angle_alpha 90.00
_cell_angle_beta 108.8650(10)
_cell_angle_gamma 90.00
_cell_formula_units_Z 4
_cell_length_a 21.3104(2)
_cell_length_b 22.0240(2)
_cell_length_c 11.07250(10)
_cell_measurement_reflns_used 25
_cell_measurement_temperature 293(2)
_cell_measurement_theta_max 23.00
_cell_measurement_theta_min 20.00
_cell_volume 4917.62(8)
_computing_cell_refinement 'CAD-4 Software'
_computing_data_collection 'CAD-4 Software (Enraf--Nonius, 1989)'
_computing_data_reduction 'NRC-2 (Ahmed <i>et al.</i>,  1973)'
_computing_molecular_graphics 'SHELXTL (Bruker, 1997)'
_computing_publication_material 'UdMX (Maris, 2004)'
_computing_structure_refinement 'SHELXL97 (Sheldrick, 1997)'
_computing_structure_solution 'SHELXS97 (Sheldrick, 1997)'
_diffrn_ambient_temperature 293(2)
_diffrn_measured_fraction_theta_full 0.999
_diffrn_measured_fraction_theta_max 0.999
_diffrn_measurement_device_type 'Enraf--Nonius CAD-4'
_diffrn_measurement_method \w/2\q
_diffrn_radiation_monochromator graphite
_diffrn_radiation_source 'Sealed Tube'
_diffrn_radiation_type CuK\a
_diffrn_radiation_wavelength 1.54178
_diffrn_reflns_av_R_equivalents 0.190
_diffrn_reflns_av_sigmaI/netI 0.0396
_diffrn_reflns_limit_h_max 26
_diffrn_reflns_limit_h_min -26
_diffrn_reflns_limit_k_max 26
_diffrn_reflns_limit_k_min -26
_diffrn_reflns_limit_l_max 13
_diffrn_reflns_limit_l_min -13
_diffrn_reflns_number 33942
_diffrn_reflns_theta_full 70.58
_diffrn_reflns_theta_max 70.58
_diffrn_reflns_theta_min 2.97
_diffrn_standards_decay_% 0.17
_diffrn_standards_interval_time 60
_diffrn_standards_number 4
_exptl_absorpt_coefficient_mu 1.903
_exptl_absorpt_correction_T_max 0.649
_exptl_absorpt_correction_T_min 0.560
_exptl_absorpt_correction_type gaussian
_exptl_absorpt_process_details '(ABSORP in NRCVAX; Gabe <i>et al.</i>,  1989)'
_exptl_crystal_colour blue
_exptl_crystal_density_diffrn 1.578
_exptl_crystal_density_method 'not measured'
_exptl_crystal_description block
_exptl_crystal_F_000 2424
_exptl_crystal_size_max 0.35
_exptl_crystal_size_mid 0.26
_exptl_crystal_size_min 0.25
_refine_diff_density_max 0.986
_refine_diff_density_min -0.981
_refine_ls_extinction_method none
_refine_ls_goodness_of_fit_ref 0.948
_refine_ls_hydrogen_treatment mixed
_refine_ls_matrix_type full
_refine_ls_number_parameters 434
_refine_ls_number_reflns 4727
_refine_ls_number_restraints 55
_refine_ls_restrained_S_all 1.294
_refine_ls_R_factor_all 0.0699
_refine_ls_R_factor_gt 0.0609
_refine_ls_shift/su_max 0.003
_refine_ls_shift/su_mean 0.000
_refine_ls_structure_factor_coef Fsqd
_refine_ls_weighting_details 'calc w = 1/[\s^2^(Fo^2^)+(0.124P)^2^] where P = (Fo^2^+2Fc^2^)/3'
_refine_ls_weighting_scheme calc
_refine_ls_wR_factor_gt 0.1586
_refine_ls_wR_factor_ref 0.1640
_reflns_number_gt 3670
_reflns_number_total 4727
_reflns_threshold_expression I>2\s(I)
_cod_data_source_file is2005.cif
_cod_data_source_block I
_cod_original_cell_volume 4917.61(8)
_cod_original_sg_symbol_H-M C2/c
_cod_database_code 2208361
_cod_database_fobs_code 2208361

loop_
_symmetry_equiv_pos_as_xyz
'x, y, z'
'-x, y, -z+1/2'
'x+1/2, y+1/2, z'
'-x+1/2, y+1/2, -z+1/2'
'-x, -y, -z'
'x, -y, z-1/2'
'-x+1/2, -y+1/2, -z'
'x+1/2, -y+1/2, z-1/2'

loop_
_atom_site_type_symbol
_atom_site_label
_atom_site_fract_x
_atom_site_fract_y
_atom_site_fract_z
_atom_site_U_iso_or_equiv
_atom_site_adp_type
_atom_site_calc_flag
_atom_site_refinement_flags
_atom_site_occupancy
_atom_site_disorder_assembly
_atom_site_disorder_group
Cu Cu1 0.05150(2) 0.25410(2) 0.88548(5) 0.0311(2) Uani d . 1 . .
N N11 0.16038(16) 0.17882(16) 0.6731(3) 0.0474(8) Uani d . 1 . .
C C11 0.1688(2) 0.1472(2) 0.5626(5) 0.0587(11) Uani d . 1 . .
H H11A 0.1984 0.1135 0.5914 0.088 Uiso calc R 1 . .
H H11B 0.1869 0.1748 0.5154 0.088 Uiso calc R 1 . .
H H11C 0.1265 0.1328 0.5086 0.088 Uiso calc R 1 . .
C C12 0.10492(19) 0.18189(16) 0.7063(4) 0.0393(8) Uani d . 1 . .
N N13 0.11463(16) 0.21940(14) 0.8045(3) 0.0411(7) Uani d . 1 . .
C C14 0.1782(2) 0.24056(18) 0.8344(4) 0.0462(9) Uani d . 1 . .
H H14 0.1985 0.2678 0.8995 0.055 Uiso calc R 1 . .
C C15 0.2065(2) 0.2153(2) 0.7535(5) 0.0542(10) Uani d . 1 . .
H H15 0.2495 0.2218 0.7531 0.065 Uiso calc R 1 . .
N N21 -0.04323(18) 0.08720(14) 0.8670(4) 0.0503(8) Uani d . 1 . .
C C21 -0.0983(3) 0.0447(2) 0.8196(6) 0.0710(15) Uani d . 1 . .
H H21A -0.1149 0.0339 0.8876 0.107 Uiso calc R 1 . .
H H21B -0.0831 0.0088 0.7883 0.107 Uiso calc R 1 . .
H H21C -0.1330 0.0633 0.7517 0.107 Uiso calc R 1 . .
C C22 -0.04479(19) 0.14815(16) 0.8536(4) 0.0393(8) Uani d . 1 . .
N N23 0.01609(15) 0.17032(14) 0.8985(3) 0.0401(7) Uani d . 1 . .
C C24 0.0574(2) 0.12166(17) 0.9417(4) 0.0469(9) Uani d . 1 . .
H H24 0.1033 0.1236 0.9781 0.056 Uiso calc R 1 . .
C C25 0.0212(2) 0.07121(19) 0.9229(5) 0.0560(11) Uani d . 1 . .
H H25 0.0371 0.0320 0.9442 0.067 Uiso calc R 1 . .
N N31 0.08823(18) 0.41991(14) 0.7358(3) 0.0486(8) Uani d . 1 . .
C C31 0.0880(3) 0.4620(2) 0.6340(5) 0.0639(13) Uani d . 1 . .
H H31A 0.1317 0.4782 0.6499 0.096 Uiso calc R 1 . .
H H31B 0.0576 0.4946 0.6313 0.096 Uiso calc R 1 . .
H H31C 0.0744 0.4410 0.5538 0.096 Uiso calc R 1 . .
C C32 0.07780(18) 0.35938(16) 0.7265(4) 0.0399(8) Uani d . 1 . .
N N33 0.07365(15) 0.33807(13) 0.8355(3) 0.0401(7) Uani d . 1 . .
C C34 0.0813(2) 0.38667(17) 0.9162(4) 0.0492(10) Uani d . 1 . .
H H34 0.0799 0.3851 0.9992 0.059 Uiso calc R 1 . .
C C35 0.0911(2) 0.43706(18) 0.8558(4) 0.0550(11) Uani d . 1 . .
H H35 0.0984 0.4761 0.8894 0.066 Uiso calc R 1 . .
N N41 -0.11432(17) 0.32481(15) 0.9539(3) 0.0469(8) Uani d . 1 . .
C C41 -0.1787(2) 0.3543(2) 0.9201(5) 0.0626(12) Uani d . 1 . .
H H41A -0.1755 0.3900 0.9716 0.094 Uiso calc R 1 . .
H H41B -0.2105 0.3269 0.9348 0.094 Uiso calc R 1 . .
H H41C -0.1927 0.3656 0.8316 0.094 Uiso calc R 1 . .
C C42 -0.07100(19) 0.32475(16) 0.8880(4) 0.0401(8) Uani d . 1 . .
N N43 -0.01993(16) 0.28853(14) 0.9455(3) 0.0404(7) Uani d . 1 . .
C C44 -0.0321(2) 0.26486(19) 1.0508(4) 0.0461(9) Uani d . 1 . .
H H44 -0.0048 0.2377 1.1086 0.055 Uiso calc R 1 . .
C C45 -0.0897(2) 0.2874(2) 1.0567(4) 0.0524(10) Uani d . 1 . .
H H45 -0.1091 0.2791 1.1190 0.063 Uiso calc R 1 . .
O O1 0.12606(17) 0.25507(13) 1.0768(3) 0.0499(7) Uani d D 1 . .
H H1A 0.135(3) 0.2259(14) 1.125(4) 0.075 Uiso d D 1 . .
H H1B 0.136(3) 0.2856(13) 1.121(4) 0.075 Uiso d D 1 . .
O O2 0.34449(19) 0.14740(16) 0.7583(4) 0.0634(8) Uani d D 1 . .
H H2A 0.326(3) 0.124(2) 0.801(5) 0.095 Uiso d D 1 . .
H H2B 0.3813(14) 0.133(3) 0.767(6) 0.095 Uiso d D 1 . .
O O3 0.1549(2) 0.1610(2) 0.2510(4) 0.0819(12) Uani d D 1 . .
H H3A 0.174(2) 0.130(2) 0.241(3) 0.123 Uiso d D 1 . .
H H3B 0.1147(9) 0.149(4) 0.236(7) 0.123 Uiso d D 1 . .
O O4 0.2693(3) 0.0615(3) 0.8221(6) 0.1027(15) Uani d D 1 . .
H H4A 0.252(4) 0.029(2) 0.794(8) 0.154 Uiso d D 1 . .
H H4B 0.254(4) 0.066(4) 0.881(6) 0.154 Uiso d D 1 . .
N N1 0.0072(16) 0.1015(3) 0.267(3) 0.050(5) Uani d PD 0.50 A -1
O O11 0.0209(6) 0.1549(3) 0.258(2) 0.111(5) Uani d PD 0.50 A -1
O O12 -0.0441(16) 0.0827(12) 0.195(3) 0.179(13) Uani d PD 0.50 A -1
O O13 0.0539(12) 0.0710(8) 0.322(2) 0.106(5) Uani d PD 0.50 A -1
N N2 0.2347(18) 0.0547(15) 0.095(3) 0.110(12) Uani d PD 0.43 B -2
O O21 0.219(3) 0.0545(16) 0.192(3) 0.101(8) Uani d PD 0.43 B -2
O O22 0.2570(16) 0.0084(14) 0.064(4) 0.134(10) Uani d PD 0.43 B -2
O O23 0.2178(15) 0.0951(13) 0.017(2) 0.124(10) Uani d PD 0.43 B -2
N N2' 0.2292(11) 0.0578(7) 0.1102(18) 0.084(6) Uani d PD 0.57 C -3
O O21' 0.2337(16) 0.0119(9) 0.050(3) 0.181(13) Uani d PD 0.57 C -3
O O22' 0.2352(12) 0.1085(8) 0.0674(19) 0.127(7) Uani d PD 0.57 C -3
O O23' 0.2211(17) 0.0528(12) 0.215(2) 0.107(8) Uani d PD 0.57 C -3
N N3 0.4919(8) 0.0886(3) 0.7304(15) 0.047(4) Uani d PD 0.50 D -4
O O31 0.4323(4) 0.0812(3) 0.6805(9) 0.068(2) Uani d PD 0.50 D -4
O O32 0.5172(11) 0.0869(8) 0.8458(13) 0.149(9) Uani d PD 0.50 D -4
O O33 0.5269(6) 0.0957(7) 0.6663(14) 0.104(5) Uani d PD 0.50 D -4

loop_
_atom_site_aniso_label
_atom_site_aniso_U_11
_atom_site_aniso_U_22
_atom_site_aniso_U_33
_atom_site_aniso_U_12
_atom_site_aniso_U_13
_atom_site_aniso_U_23
Cu1 0.0338(3) 0.0278(3) 0.0338(3) 0.00040(17) 0.0138(2) -0.00021(17)
N11 0.0379(17) 0.0528(19) 0.056(2) 0.0040(14) 0.0207(15) -0.0056(15)
C11 0.053(3) 0.073(3) 0.058(3) 0.008(2) 0.030(2) -0.011(2)
C12 0.041(2) 0.0362(18) 0.044(2) 0.0050(14) 0.0184(16) -0.0001(14)
N13 0.0423(17) 0.0358(15) 0.0461(17) -0.0006(13) 0.0156(14) -0.0029(13)
C14 0.0340(19) 0.051(2) 0.053(2) -0.0021(16) 0.0125(17) -0.0031(17)
C15 0.037(2) 0.061(3) 0.066(3) -0.0005(18) 0.0191(19) -0.004(2)
N21 0.051(2) 0.0346(16) 0.066(2) -0.0016(14) 0.0201(17) 0.0095(15)
C21 0.061(3) 0.039(2) 0.109(4) -0.014(2) 0.023(3) 0.002(2)
C22 0.0411(19) 0.0353(17) 0.044(2) -0.0029(14) 0.0178(16) 0.0023(15)
N23 0.0402(17) 0.0376(15) 0.0429(17) 0.0024(12) 0.0141(13) 0.0024(13)
C24 0.047(2) 0.0381(19) 0.052(2) 0.0060(16) 0.0112(18) 0.0100(17)
C25 0.058(3) 0.038(2) 0.070(3) 0.0051(18) 0.017(2) 0.0146(19)
N31 0.062(2) 0.0346(16) 0.0509(19) -0.0081(15) 0.0204(16) -0.0006(14)
C31 0.090(4) 0.039(2) 0.066(3) -0.009(2) 0.030(3) 0.010(2)
C32 0.0401(19) 0.0353(17) 0.046(2) -0.0028(14) 0.0162(16) 0.0013(15)
N33 0.0461(18) 0.0363(15) 0.0397(16) -0.0014(13) 0.0165(14) -0.0016(12)
C34 0.066(3) 0.0378(19) 0.042(2) -0.0017(18) 0.0144(19) -0.0074(16)
C35 0.076(3) 0.0353(19) 0.054(2) -0.0069(19) 0.022(2) -0.0081(17)
N41 0.0503(19) 0.0489(18) 0.0485(19) 0.0072(15) 0.0256(16) -0.0006(14)
C41 0.050(3) 0.076(3) 0.071(3) 0.016(2) 0.032(2) 0.005(3)
C42 0.044(2) 0.0336(17) 0.046(2) 0.0022(14) 0.0194(16) -0.0030(14)
N43 0.0477(18) 0.0368(15) 0.0392(16) 0.0034(13) 0.0174(13) 0.0015(12)
C44 0.054(2) 0.050(2) 0.038(2) 0.0052(18) 0.0204(18) 0.0035(16)
C45 0.067(3) 0.053(2) 0.046(2) 0.004(2) 0.031(2) 0.0033(18)
O1 0.0526(18) 0.0493(16) 0.0407(16) -0.0005(13) 0.0053(13) -0.0019(11)
O2 0.068(2) 0.059(2) 0.067(2) 0.0034(16) 0.0266(18) -0.0037(16)
O3 0.086(3) 0.090(3) 0.064(2) -0.008(2) 0.017(2) 0.017(2)
O4 0.103(4) 0.105(4) 0.102(4) -0.026(3) 0.036(3) -0.002(3)
N1 0.064(13) 0.043(3) 0.040(16) 0.004(5) 0.011(10) 0.002(4)
O11 0.145(15) 0.045(4) 0.146(9) -0.003(5) 0.053(15) 0.007(6)
O12 0.113(14) 0.21(2) 0.18(2) -0.093(14) 0.005(13) -0.047(17)
O13 0.106(12) 0.072(6) 0.115(11) 0.037(7) 0.001(9) -0.013(7)
N2 0.075(19) 0.16(3) 0.102(19) -0.036(19) 0.039(17) -0.04(2)
O21 0.15(2) 0.081(14) 0.078(12) 0.006(13) 0.043(13) 0.009(9)
O22 0.107(12) 0.124(18) 0.19(2) 0.008(10) 0.068(12) -0.002(16)
O23 0.104(16) 0.17(2) 0.108(16) 0.043(15) 0.044(13) 0.050(14)
N2' 0.065(10) 0.086(11) 0.101(15) -0.003(7) 0.028(10) 0.023(10)
O21' 0.29(4) 0.140(19) 0.17(2) -0.039(18) 0.15(2) -0.030(15)
O22' 0.129(14) 0.123(11) 0.134(16) -0.021(8) 0.047(12) 0.041(12)
O23' 0.119(14) 0.112(14) 0.089(11) -0.037(11) 0.032(9) -0.008(9)
N3 0.061(11) 0.039(3) 0.035(13) 0.001(4) 0.006(10) 0.007(4)
O31 0.068(5) 0.055(4) 0.088(6) -0.006(4) 0.034(5) -0.009(4)
O32 0.20(2) 0.131(14) 0.068(9) -0.052(16) -0.023(14) -0.001(9)
O33 0.111(9) 0.113(8) 0.115(12) -0.011(8) 0.075(10) -0.015(7)

loop_
_atom_type_symbol
_atom_type_description
_atom_type_scat_dispersion_real
_atom_type_scat_dispersion_imag
_atom_type_scat_source
C C 0.0181 0.0091 'International Tables Vol C Tables 4.2.6.8 and 6.1.1.4'
H H 0.0000 0.0000 'International Tables Vol C Tables 4.2.6.8 and 6.1.1.4'
N N 0.0311 0.0180 'International Tables Vol C Tables 4.2.6.8 and 6.1.1.4'
O O 0.0492 0.0322 'International Tables Vol C Tables 4.2.6.8 and 6.1.1.4'
Cu Cu -1.9646 0.5888 'International Tables Vol C Tables 4.2.6.8 and 6.1.1.4'

loop_
_geom_angle_atom_site_label_1
_geom_angle_atom_site_label_2
_geom_angle_atom_site_label_3
_geom_angle_site_symmetry_3
_geom_angle
_geom_angle_publ_flag
N13 Cu1 N43 . 173.04(13) y
N23 Cu1 N33 . 168.22(13) y
N13 Cu1 N23 . 90.22(13) y
N13 Cu1 N33 . 88.66(13) y
N43 Cu1 N23 . 88.88(12) y
N43 Cu1 N33 . 90.81(12) y
N13 Cu1 O1 . 93.13(13) y
N43 Cu1 O1 . 93.83(13) y
N23 Cu1 O1 . 96.34(12) y
N33 Cu1 O1 . 95.43(12) y
C12 N11 C15 . 107.7(3) ?
C12 N11 C11 . 127.2(4) ?
C15 N11 C11 . 124.8(4) ?
N11 C11 H11A . 109.4 ?
N11 C11 H11B . 109.5 ?
H11A C11 H11B . 109.5 ?
N11 C11 H11C . 109.5 ?
H11A C11 H11C . 109.5 ?
H11B C11 H11C . 109.5 ?
N13 C12 N11 . 109.7(3) ?
N13 C12 C22 2_556 125.3(3) y
N11 C12 C22 2_556 125.1(3) y
C12 N13 C14 . 106.9(3) ?
C12 N13 Cu1 . 131.1(3) y
C14 N13 Cu1 . 121.3(3) y
C15 C14 N13 . 108.6(4) ?
C15 C14 H14 . 125.7 ?
N13 C14 H14 . 125.7 ?
C14 C15 N11 . 107.2(4) ?
C14 C15 H15 . 126.4 ?
N11 C15 H15 . 126.4 ?
C22 N21 C25 . 107.1(3) ?
C22 N21 C21 . 127.6(4) ?
C25 N21 C21 . 125.0(4) ?
N21 C21 H21A . 109.5 ?
N21 C21 H21B . 109.5 ?
H21A C21 H21B . 109.5 ?
N21 C21 H21C . 109.5 ?
H21A C21 H21C . 109.5 ?
H21B C21 H21C . 109.5 ?
N23 C22 N21 . 109.8(3) ?
N23 C22 C12 2_556 126.8(3) y
N21 C22 C12 2_556 123.3(3) y
C22 N23 C24 . 106.5(3) ?
C22 N23 Cu1 . 130.9(3) y
C24 N23 Cu1 . 121.8(3) y
C25 C24 N23 . 108.8(4) ?
C25 C24 H24 . 125.6 ?
N23 C24 H24 . 125.6 ?
C24 C25 N21 . 107.8(4) ?
C24 C25 H25 . 126.1 ?
N21 C25 H25 . 126.1 ?
C32 N31 C35 . 107.6(3) ?
C32 N31 C31 . 127.6(4) ?
C35 N31 C31 . 124.4(4) ?
N31 C31 H31A . 109.5 ?
N31 C31 H31B . 109.4 ?
H31A C31 H31B . 109.5 ?
N31 C31 H31C . 109.5 ?
H31A C31 H31C . 109.5 ?
H31B C31 H31C . 109.5 ?
N33 C32 N31 . 109.8(3) ?
N33 C32 C42 2_556 126.5(3) y
N31 C32 C42 2_556 123.7(3) y
C32 N33 C34 . 106.8(3) ?
C32 N33 Cu1 . 131.4(3) y
C34 N33 Cu1 . 121.6(3) y
C35 C34 N33 . 108.9(4) ?
C35 C34 H34 . 125.5 ?
N33 C34 H34 . 125.5 ?
C34 C35 N31 . 106.9(3) ?
C34 C35 H35 . 126.5 ?
N31 C35 H35 . 126.6 ?
C42 N41 C45 . 107.8(3) ?
C42 N41 C41 . 128.0(4) ?
C45 N41 C41 . 124.1(4) ?
N41 C41 H41A . 109.4 ?
N41 C41 H41B . 109.5 ?
H41A C41 H41B . 109.5 ?
N41 C41 H41C . 109.5 ?
H41A C41 H41C . 109.5 ?
H41B C41 H41C . 109.5 ?
N43 C42 N41 . 109.8(3) ?
N43 C42 C32 2_556 124.7(3) y
N41 C42 C32 2_556 125.6(3) y
C42 N43 C44 . 106.4(3) ?
C42 N43 Cu1 . 131.4(3) y
C44 N43 Cu1 . 120.7(3) y
C45 C44 N43 . 109.0(4) ?
C45 C44 H44 . 125.5 ?
N43 C44 H44 . 125.5 ?
C44 C45 N41 . 107.0(4) ?
C44 C45 H45 . 126.5 ?
N41 C45 H45 . 126.5 ?
Cu1 O1 H1A . 125(4) ?
Cu1 O1 H1B . 124(4) ?
H1A O1 H1B . 107(5) ?
H2A O2 H2B . 107(5) ?
H3A O3 H3B . 103(6) ?
H4A O4 H4B . 99(5) ?
O12 N1 O13 . 125.1(13) ?
O12 N1 O11 . 118(2) ?
O13 N1 O11 . 114(2) ?
O22 N2 O23 . 118(2) ?
O22 N2 O21 . 119(2) ?
O23 N2 O21 . 122(3) ?
O22' N2' O23' . 120.4(9) ?
O22' N2' O21' . 119.7(10) ?
O23' N2' O21' . 119.9(9) ?
O33 N3 O32 . 119(2) ?
O33 N3 O31 . 120.4(14) ?
O32 N3 O31 . 121(2) ?

loop_
_geom_bond_atom_site_label_1
_geom_bond_atom_site_label_2
_geom_bond_site_symmetry_2
_geom_bond_distance
_geom_bond_publ_flag
Cu1 N13 . 1.994(3) y
Cu1 N23 . 2.016(3) y
Cu1 N33 . 2.029(3) y
Cu1 N43 . 1.997(3) y
Cu1 O1 . 2.199(3) y
N11 C12 . 1.349(5) ?
N11 C15 . 1.356(5) ?
N11 C11 . 1.468(5) ?
C11 H11A . 0.9600 ?
C11 H11B . 0.9600 ?
C11 H11C . 0.9600 ?
C12 N13 . 1.327(5) ?
C12 C22 2_556 1.444(5) ?
N13 C14 . 1.368(5) ?
C14 C15 . 1.351(6) ?
C14 H14 . 0.9300 ?
C15 H15 . 0.9300 ?
N21 C22 . 1.350(5) ?
N21 C25 . 1.357(6) ?
N21 C21 . 1.460(5) ?
C21 H21A . 0.9600 ?
C21 H21B . 0.9600 ?
C21 H21C . 0.9600 ?
C22 N23 . 1.323(5) ?
C22 C12 2_556 1.444(5) ?
N23 C24 . 1.372(5) ?
C24 C25 . 1.331(6) ?
C24 H24 . 0.9300 ?
C25 H25 . 0.9300 ?
N31 C32 . 1.350(5) ?
N31 C35 . 1.363(6) ?
N31 C31 . 1.458(5) ?
C31 H31A . 0.9600 ?
C31 H31B . 0.9600 ?
C31 H31C . 0.9600 ?
C32 N33 . 1.324(5) ?
C32 C42 2_556 1.446(5) ?
N33 C34 . 1.370(5) ?
C34 C35 . 1.347(6) ?
C34 H34 . 0.9300 ?
C35 H35 . 0.9300 ?
N41 C42 . 1.349(5) ?
N41 C45 . 1.365(5) ?
N41 C41 . 1.454(5) ?
C41 H41A . 0.9600 ?
C41 H41B . 0.9600 ?
C41 H41C . 0.9600 ?
C42 N43 . 1.333(5) ?
C42 C32 2_556 1.446(5) ?
N43 C44 . 1.377(5) ?
C44 C45 . 1.346(6) ?
C44 H44 . 0.9300 ?
C45 H45 . 0.9300 ?
O1 H1A . 0.82(4) ?
O1 H1B . 0.82(3) ?
O2 H2A . 0.87(6) ?
O2 H2B . 0.82(4) ?
O3 H3A . 0.82(2) ?
O3 H3B . 0.85(3) ?
O4 H4A . 0.82(5) ?
O4 H4B . 0.82(7) ?
N1 O12 . 1.197(18) ?
N1 O13 . 1.192(17) ?
N1 O11 . 1.223(14) ?
N2 O22 . 1.219(19) ?
N2 O23 . 1.213(19) ?
N2 O21 . 1.236(17) ?
N2' O22' . 1.236(6) ?
N2' O23' . 1.235(6) ?
N2' O21' . 1.236(6) ?
N3 O33 . 1.195(18) ?
N3 O32 . 1.216(17) ?
N3 O31 . 1.221(16) ?

loop_
_geom_hbond_atom_site_label_D
_geom_hbond_atom_site_label_H
_geom_hbond_atom_site_label_A
_geom_hbond_site_symmetry_A
_geom_hbond_distance_DH
_geom_hbond_distance_HA
_geom_hbond_distance_DA
_geom_hbond_angle_DHA
O1 H1A O3 1_556 0.82(4) 1.94(4) 2.760(5) 175(5)
O1 H1B O2 7_557 0.82(3) 1.94(3) 2.757(5) 173(5)
O2 H2A O4 . 0.87(6) 1.90(6) 2.717(6) 155(7)
O2 H2B O31 . 0.82(4) 2.02(4) 2.722(9) 143(6)
O2 H2B O33 2_656 0.82(4) 2.03(5) 2.833(15) 166(6)
O3 H3A O23' . 0.82(4) 2.04(5) 2.86(3) 180(5)
O3 H3A O21 . 0.82(4) 2.08(6) 2.89(5) 173(3)
O3 H3B O11 . 0.85(3) 2.09(2) 2.883(12) 153(7)
O4 H4A O23' 6_556 0.82(5) 2.02(3) 2.83(3) 171(9)
O4 H4A O21 6_556 0.82(5) 2.15(7) 2.96(4) 167(9)
O4 H4B O23 1_556 0.82(7) 2.01(3) 2.81(3) 168(9)

loop_
_geom_torsion_atom_site_label_1
_geom_torsion_atom_site_label_2
_geom_torsion_atom_site_label_3
_geom_torsion_atom_site_label_4
_geom_torsion_site_symmetry_1
_geom_torsion_site_symmetry_4
_geom_torsion
C15 N11 C12 N13 . . 0.4(5)
C11 N11 C12 N13 . . -173.8(4)
C15 N11 C12 C22 . 2_556 -178.1(4)
C11 N11 C12 C22 . 2_556 7.7(7)
N11 C12 N13 C14 . . -0.2(4)
C22 C12 N13 C14 2_556 . 178.3(4)
N11 C12 N13 Cu1 . . 170.0(3)
C22 C12 N13 Cu1 2_556 . -11.5(6)
N23 Cu1 N13 C12 . . 50.8(3)
N33 Cu1 N13 C12 . . -117.5(3)
O1 Cu1 N13 C12 . . 147.1(3)
N23 Cu1 N13 C14 . . -140.2(3)
N33 Cu1 N13 C14 . . 51.5(3)
O1 Cu1 N13 C14 . . -43.9(3)
C12 N13 C14 C15 . . -0.1(5)
Cu1 N13 C14 C15 . . -171.5(3)
N13 C14 C15 N11 . . 0.4(5)
C12 N11 C15 C14 . . -0.5(5)
C11 N11 C15 C14 . . 173.9(4)
C25 N21 C22 N23 . . 0.3(5)
C21 N21 C22 N23 . . -173.8(4)
C25 N21 C22 C12 . 2_556 177.9(4)
C21 N21 C22 C12 . 2_556 3.8(7)
N21 C22 N23 C24 . . 0.0(4)
C12 C22 N23 C24 2_556 . -177.5(4)
N21 C22 N23 Cu1 . . 169.6(3)
C12 C22 N23 Cu1 2_556 . -7.9(6)
N13 Cu1 N23 C22 . . -122.8(3)
N43 Cu1 N23 C22 . . 50.3(3)
N33 Cu1 N23 C22 . . -38.3(8)
O1 Cu1 N23 C22 . . 144.0(3)
N13 Cu1 N23 C24 . . 45.5(3)
N43 Cu1 N23 C24 . . -141.4(3)
N33 Cu1 N23 C24 . . 130.0(6)
O1 Cu1 N23 C24 . . -47.7(3)
C22 N23 C24 C25 . . -0.3(5)
Cu1 N23 C24 C25 . . -171.1(3)
N23 C24 C25 N21 . . 0.4(5)
C22 N21 C25 C24 . . -0.4(5)
C21 N21 C25 C24 . . 173.9(5)
C35 N31 C32 N33 . . 0.4(5)
C31 N31 C32 N33 . . -172.1(4)
C35 N31 C32 C42 . 2_556 179.1(4)
C31 N31 C32 C42 . 2_556 6.7(7)
N31 C32 N33 C34 . . 0.4(5)
C42 C32 N33 C34 2_556 . -178.3(4)
N31 C32 N33 Cu1 . . 174.5(3)
C42 C32 N33 Cu1 2_556 . -4.3(6)
N13 Cu1 N33 C32 . . 46.9(4)
N43 Cu1 N33 C32 . . -126.1(4)
N23 Cu1 N33 C32 . . -37.7(8)
O1 Cu1 N33 C32 . . 140.0(3)
N13 Cu1 N33 C34 . . -139.7(3)
N43 Cu1 N33 C34 . . 47.2(3)
N23 Cu1 N33 C34 . . 135.6(6)
O1 Cu1 N33 C34 . . -46.7(3)
C32 N33 C34 C35 . . -1.0(5)
Cu1 N33 C34 C35 . . -175.8(3)
N33 C34 C35 N31 . . 1.2(5)
C32 N31 C35 C34 . . -1.0(5)
C31 N31 C35 C34 . . 171.8(4)
C45 N41 C42 N43 . . 0.1(5)
C41 N41 C42 N43 . . -175.1(4)
C45 N41 C42 C32 . 2_556 -178.9(4)
C41 N41 C42 C32 . 2_556 6.0(7)
N41 C42 N43 C44 . . 0.3(4)
C32 C42 N43 C44 2_556 . 179.3(4)
N41 C42 N43 Cu1 . . 166.0(3)
C32 C42 N43 Cu1 2_556 . -15.0(6)
N23 Cu1 N43 C42 . . -115.9(3)
N33 Cu1 N43 C42 . . 52.3(3)
O1 Cu1 N43 C42 . . 147.8(3)
N23 Cu1 N43 C44 . . 48.1(3)
N33 Cu1 N43 C44 . . -143.7(3)
O1 Cu1 N43 C44 . . -48.2(3)
C42 N43 C44 C45 . . -0.7(5)
Cu1 N43 C44 C45 . . -168.2(3)
N43 C44 C45 N41 . . 0.7(5)
C42 N41 C45 C44 . . -0.5(5)
C41 N41 C45 C44 . . 174.9(4)
